data_7005090
loop_
_publ_author_name
'Landry, Victoria K.'
'Buccella, Daniela'
'Pang, Keliang'
'Parkin, Gerard'

_publ_section_title
;
 Bis- and tris(2-seleno-1-methylimidazolyl)hydroborato complexes,
 {[BseMe]ZnX}2(X=Cl, I), [BseMe]2Zn and [TseMe]Re(CO)3: structural
 evidence that the [BseMe] ligand is not merely a "heavier" version of
 the sulfur counterpart, [BmMe].
;
_journal_issue 8
_journal_name_full 'Dalton transactions (Cambridge, England : 2003)'
_journal_page_first 866
_journal_page_last 870
_journal_paper_doi 10.1039/b616630j
_journal_year 2007
_chemical_formula_sum 'C16 H24 B2 Cl2 N8 Se4 Zn2'
_chemical_formula_weight 867.53
_chemical_name_systematic
;
?
;
_space_group_IT_number 2
_symmetry_cell_setting triclinic
_symmetry_space_group_name_Hall '-P 1'
_symmetry_space_group_name_H-M 'P -1'
_atom_sites_solution_hydrogens geom
_atom_sites_solution_primary direct
_atom_sites_solution_secondary difmap
_audit_creation_method SHELXL-97
_cell_angle_alpha 70.0870(10)
_cell_angle_beta 76.185(2)
_cell_angle_gamma 70.401(2)
_cell_formula_units_Z 1
_cell_length_a 7.5666(6)
_cell_length_b 8.5632(7)
_cell_length_c 11.8893(10)
_cell_measurement_reflns_used 2239
_cell_measurement_temperature 243(2)
_cell_measurement_theta_max 0.00
_cell_measurement_theta_min 0.00
_cell_volume 675.56(10)
_computing_cell_refinement 'Bruker SMART'
_computing_data_collection 'Bruker SMART'
_computing_data_reduction 'Bruker SAINT'
_computing_molecular_graphics 'Bruker SHELXTL'
_computing_publication_material 'Bruker SHELXTL'
_computing_structure_refinement 'SHELXL-97 (Sheldrick, 1997)'
_computing_structure_solution 'SHELXS-97 (Sheldrick, 1990)'
_diffrn_ambient_temperature 243(2)
_diffrn_measured_fraction_theta_full 0.910
_diffrn_measured_fraction_theta_max 0.910
_diffrn_measurement_device_type 'CCD area detector'
_diffrn_measurement_method 'phi and omega scans'
_diffrn_radiation_monochromator graphite
_diffrn_radiation_source 'fine-focus sealed tube'
_diffrn_radiation_type MoK\a
_diffrn_radiation_wavelength 0.71073
_diffrn_reflns_av_R_equivalents 0.0196
_diffrn_reflns_av_sigmaI/netI 0.0415
_diffrn_reflns_limit_h_max 3
_diffrn_reflns_limit_h_min -10
_diffrn_reflns_limit_k_max 9
_diffrn_reflns_limit_k_min -10
_diffrn_reflns_limit_l_max 14
_diffrn_reflns_limit_l_min -15
_diffrn_reflns_number 4858
_diffrn_reflns_theta_full 28.28
_diffrn_reflns_theta_max 28.28
_diffrn_reflns_theta_min 1.84
_exptl_absorpt_coefficient_mu 7.384
_exptl_absorpt_correction_T_max 0.5255
_exptl_absorpt_correction_T_min 0.5255
_exptl_absorpt_correction_type empirical
_exptl_absorpt_process_details SADABS
_exptl_crystal_colour COLORLESS
_exptl_crystal_density_diffrn 2.132
_exptl_crystal_density_method 'not measured'
_exptl_crystal_description BLOCK
_exptl_crystal_F_000 416
_exptl_crystal_size_max 0.10
_exptl_crystal_size_mid 0.10
_exptl_crystal_size_min 0.10
_refine_diff_density_max 0.601
_refine_diff_density_min -0.459
_refine_diff_density_rms 0.112
_refine_ls_extinction_method none
_refine_ls_goodness_of_fit_ref 1.024
_refine_ls_hydrogen_treatment mixed
_refine_ls_matrix_type full
_refine_ls_number_parameters 162
_refine_ls_number_reflns 3058
_refine_ls_number_restraints 0
_refine_ls_restrained_S_all 1.024
_refine_ls_R_factor_all 0.0527
_refine_ls_R_factor_gt 0.0337
_refine_ls_shift/su_max 0.001
_refine_ls_shift/su_mean 0.000
_refine_ls_structure_factor_coef Fsqd
_refine_ls_weighting_details 'calc w=1/[\s^2^(Fo^2^)+(0.0401P)^2^+0.2759P] where P=(Fo^2^+2Fc^2^)/3'
_refine_ls_weighting_scheme calc
_refine_ls_wR_factor_gt 0.0732
_refine_ls_wR_factor_ref 0.0803
_reflns_number_gt 2398
_reflns_number_total 3058
_reflns_threshold_expression >2sigma(I)
_cod_data_source_file b616630j.txt
_cod_data_source_block zncls10
_cod_depositor_comments
;
The following automatic conversions were performed:
'_symmetry_cell_setting' value 'Triclinic' changed to 'triclinic'
according to '/home/saulius/struct/CIF-dictionaries/cif_core.dic'
dictionary named 'cif_core.dic' version 2.4.1 from
2010-06-29.

'_exptl_absorpt_correction_type' value 'EMPIRICAL' changed to
'empirical' according to
'/home/saulius/struct/CIF-dictionaries/cif_core.dic' dictionary named
'cif_core.dic' version 2.4.1 from 2010-06-29.

Automatic conversion script
Id: cif_fix_enum 1527 2010-12-29 10:47:43Z saulius 
;
_cod_original_sg_symbol_H-M P-1
_cod_database_code 7005090

loop_
_symmetry_equiv_pos_as_xyz
'x, y, z'
'-x, -y, -z'

loop_
_atom_site_label
_atom_site_type_symbol
_atom_site_fract_x
_atom_site_fract_y
_atom_site_fract_z
_atom_site_U_iso_or_equiv
_atom_site_adp_type
_atom_site_occupancy
_atom_site_symmetry_multiplicity
_atom_site_calc_flag
_atom_site_refinement_flags
_atom_site_disorder_assembly
_atom_site_disorder_group
Zn Zn -0.40283(7) 0.08022(6) 0.33256(5) 0.03345(14) Uani 1 1 d . . .
Cl Cl -0.45982(17) 0.35793(14) 0.22926(12) 0.0460(3) Uani 1 1 d . . .
B B 0.0211(6) -0.0776(6) 0.2524(5) 0.0277(10) Uani 1 1 d . . .
H1 H 0.157(5) -0.038(5) 0.215(3) 0.020(10) Uiso 1 1 d . . .
H2 H -0.100(6) 0.052(5) 0.253(4) 0.029(11) Uiso 1 1 d . . .
Se1 Se -0.26453(5) -0.01540(5) 0.51980(4) 0.02630(12) Uani 1 1 d . . .
Se2 Se -0.41266(6) -0.12775(6) 0.23881(4) 0.02991(12) Uani 1 1 d . . .
N11 N 0.0422(4) -0.2120(4) 0.3790(3) 0.0252(7) Uani 1 1 d . . .
N12 N 0.0311(5) -0.3308(4) 0.5744(3) 0.0264(7) Uani 1 1 d . . .
N21 N -0.0088(4) -0.1595(4) 0.1627(3) 0.0276(8) Uani 1 1 d . . .
N22 N -0.1371(5) -0.2411(4) 0.0532(3) 0.0301(8) Uani 1 1 d . . .
C11 C -0.0543(5) -0.1973(5) 0.4869(4) 0.0245(8) Uani 1 1 d . . .
C12 C 0.1930(6) -0.3585(5) 0.3997(4) 0.0307(9) Uani 1 1 d . . .
H12A H 0.2848 -0.3998 0.3399 0.037 Uiso 1 1 calc R . .
C13 C 0.1871(6) -0.4328(6) 0.5197(4) 0.0357(10) Uani 1 1 d . . .
H13A H 0.2727 -0.5346 0.5587 0.043 Uiso 1 1 calc R . .
C14 C -0.0248(7) -0.3611(6) 0.7040(4) 0.0359(10) Uani 1 1 d . . .
H14A H -0.1388 -0.2719 0.7198 0.054 Uiso 1 1 calc R . .
H14B H 0.0763 -0.3582 0.7398 0.054 Uiso 1 1 calc R . .
H14C H -0.0491 -0.4734 0.7391 0.054 Uiso 1 1 calc R . .
C21 C -0.1705(5) -0.1768(5) 0.1483(4) 0.0250(8) Uani 1 1 d . . .
C22 C 0.1315(6) -0.2168(6) 0.0745(4) 0.0362(11) Uani 1 1 d . . .
H22A H 0.2597 -0.2203 0.0640 0.043 Uiso 1 1 calc R . .
C23 C 0.0532(6) -0.2664(6) 0.0071(4) 0.0384(11) Uani 1 1 d . . .
H23A H 0.1158 -0.3100 -0.0589 0.046 Uiso 1 1 calc R . .
C24 C -0.2788(7) -0.2724(6) 0.0052(4) 0.0412(11) Uani 1 1 d . . .
H24A H -0.4011 -0.2448 0.0541 0.062 Uiso 1 1 calc R . .
H24B H -0.2424 -0.3931 0.0070 0.062 Uiso 1 1 calc R . .
H24C H -0.2869 -0.2002 -0.0775 0.062 Uiso 1 1 calc R . .

loop_
_atom_site_aniso_label
_atom_site_aniso_U_11
_atom_site_aniso_U_22
_atom_site_aniso_U_33
_atom_site_aniso_U_23
_atom_site_aniso_U_13
_atom_site_aniso_U_12
Zn 0.0424(3) 0.0225(3) 0.0322(3) -0.0065(2) -0.0103(2) -0.0027(2)
Cl 0.0396(6) 0.0228(6) 0.0543(8) -0.0013(5) 0.0071(5) -0.0013(5)
B 0.022(2) 0.028(3) 0.029(3) -0.009(2) 0.0000(19) -0.0045(18)
Se1 0.0220(2) 0.0283(2) 0.0268(2) -0.00991(18) -0.00034(16) -0.00473(16)
Se2 0.0231(2) 0.0345(2) 0.0331(3) -0.0148(2) -0.00052(17) -0.00624(17)
N11 0.0223(16) 0.0237(17) 0.029(2) -0.0093(15) -0.0039(14) -0.0037(13)
N12 0.0301(17) 0.0245(18) 0.0251(19) -0.0054(15) -0.0050(15) -0.0091(14)
N21 0.0233(16) 0.0297(19) 0.0210(18) -0.0033(15) 0.0017(14) -0.0035(14)
N22 0.041(2) 0.0261(18) 0.0187(18) -0.0063(15) -0.0016(15) -0.0051(15)
C11 0.0240(19) 0.023(2) 0.027(2) -0.0058(17) -0.0066(17) -0.0053(16)
C12 0.027(2) 0.026(2) 0.035(3) -0.0124(19) -0.0052(18) 0.0031(17)
C13 0.034(2) 0.024(2) 0.045(3) -0.010(2) -0.010(2) 0.0004(18)
C14 0.044(3) 0.036(3) 0.024(2) -0.003(2) -0.008(2) -0.011(2)
C21 0.029(2) 0.0170(19) 0.022(2) -0.0019(16) -0.0042(17) -0.0010(16)
C22 0.029(2) 0.036(3) 0.030(3) -0.008(2) 0.0051(19) 0.0006(19)
C23 0.042(3) 0.034(3) 0.023(2) -0.007(2) 0.005(2) 0.002(2)
C24 0.056(3) 0.038(3) 0.032(3) -0.015(2) -0.008(2) -0.010(2)

loop_
_atom_type_symbol
_atom_type_description
_atom_type_scat_dispersion_real
_atom_type_scat_dispersion_imag
_atom_type_scat_source
C C 0.0033 0.0016 'International Tables Vol C Tables 4.2.6.8 and 6.1.1.4'
H H 0.0000 0.0000 'International Tables Vol C Tables 4.2.6.8 and 6.1.1.4'
B B 0.0013 0.0007 'International Tables Vol C Tables 4.2.6.8 and 6.1.1.4'
Cl Cl 0.1484 0.1585 'International Tables Vol C Tables 4.2.6.8 and 6.1.1.4'
Zn Zn 0.2839 1.4301 'International Tables Vol C Tables 4.2.6.8 and 6.1.1.4'
Se Se -0.0929 2.2259 'International Tables Vol C Tables 4.2.6.8 and 6.1.1.4'
N N 0.0061 0.0033 'International Tables Vol C Tables 4.2.6.8 and 6.1.1.4'

loop_
_geom_angle_atom_site_label_1
_geom_angle_atom_site_label_2
_geom_angle_atom_site_label_3
_geom_angle
_geom_angle_site_symmetry_1
_geom_angle_site_symmetry_3
_geom_angle_publ_flag
Cl Zn Se2 119.53(5) . . ?
Cl Zn Se1 118.17(4) . . ?
Se2 Zn Se1 120.93(2) . . ?
Cl Zn Se1 109.75(4) . 2_456 ?
Se2 Zn Se1 85.62(2) . 2_456 ?
Se1 Zn Se1 86.55(2) . 2_456 ?
N21 B N11 110.5(3) . . ?
C11 Se1 Zn 99.45(12) . . ?
C11 Se1 Zn 121.39(12) . 2_456 ?
Zn Se1 Zn 93.45(2) . 2_456 ?
C21 Se2 Zn 103.56(12) . . ?
C11 N11 C12 107.3(3) . . ?
C11 N11 B 128.8(3) . . ?
C12 N11 B 123.0(3) . . ?
C11 N12 C13 108.1(4) . . ?
C11 N12 C14 126.8(4) . . ?
C13 N12 C14 125.1(4) . . ?
C21 N21 C22 107.3(4) . . ?
C21 N21 B 128.0(3) . . ?
C22 N21 B 124.5(4) . . ?
C21 N22 C23 108.1(4) . . ?
C21 N22 C24 125.9(4) . . ?
C23 N22 C24 126.0(4) . . ?
N11 C11 N12 109.0(3) . . ?
N11 C11 Se1 127.9(3) . . ?
N12 C11 Se1 123.0(3) . . ?
C13 C12 N11 108.8(4) . . ?
C12 C13 N12 106.8(4) . . ?
N21 C21 N22 108.9(3) . . ?
N21 C21 Se2 129.4(3) . . ?
N22 C21 Se2 121.7(3) . . ?
C23 C22 N21 108.6(4) . . ?
C22 C23 N22 107.0(4) . . ?

loop_
_geom_bond_atom_site_label_1
_geom_bond_atom_site_label_2
_geom_bond_distance
_geom_bond_site_symmetry_2
_geom_bond_publ_flag
Zn Cl 2.2192(12) . ?
Zn Se2 2.4291(7) . ?
Zn Se1 2.4529(7) . ?
Zn Se1 2.8085(7) 2_456 ?
B N21 1.553(6) . ?
B N11 1.558(6) . ?
Se1 C11 1.888(4) . ?
Se1 Zn 2.8085(7) 2_456 ?
Se2 C21 1.882(4) . ?
N11 C11 1.340(5) . ?
N11 C12 1.378(5) . ?
N12 C11 1.350(5) . ?
N12 C13 1.381(5) . ?
N12 C14 1.453(5) . ?
N21 C21 1.337(5) . ?
N21 C22 1.391(5) . ?
N22 C21 1.355(5) . ?
N22 C23 1.384(6) . ?
N22 C24 1.463(6) . ?
C12 C13 1.346(6) . ?
C22 C23 1.341(7) . ?
